data_7700339
loop_
_publ_author_name
'Qin, Guorui'
'Cheng, Jianhua'

_publ_section_title
;
 Thorium(iv) trialkyl complexes of non-carbocyclic ligands as highly
 active isoprene polymerisation catalysts.
;
_journal_issue 31
_journal_name_full 'Dalton transactions (Cambridge, England : 2003)'
_journal_page_first 11706
_journal_page_last 11714
_journal_paper_doi 10.1039/c9dt01617a
_journal_volume 48
_journal_year 2019
_chemical_formula_sum 'C48 H54 N P Th'
_chemical_formula_weight 907.93
_chemical_name_common '[NP]Th(CH2C6H4CH3)3'
_space_group_crystal_system monoclinic
_space_group_IT_number 14
_space_group_name_Hall '-P 2yn'
_space_group_name_H-M_alt 'P 1 21/n 1'
_symmetry_space_group_name_Hall '-P 2yn'
_symmetry_space_group_name_H-M 'P 1 21/n 1'
_atom_sites_solution_hydrogens geom
_audit_creation_method SHELXL-2013
_audit_update_record
;
2014-01-17 deposited with the CCDC.    2019-06-24 downloaded from the CCDC.
;
_cell_angle_alpha 90
_cell_angle_beta 100.0030(10)
_cell_angle_gamma 90
_cell_formula_units_Z 4
_cell_length_a 14.2747(7)
_cell_length_b 16.5427(8)
_cell_length_c 17.8960(9)
_cell_measurement_temperature 163(2)
_cell_volume 4161.8(4)
_computing_cell_refinement 'Bruker SMART'
_computing_data_collection 'Bruker SMART'
_computing_data_reduction 'Bruker SMART'
_computing_molecular_graphics 'Ortep-3 for Windows (Farrugia, 2013)'
_computing_publication_material 'WinGX publication routines (Farrugia, 2013)'
_computing_structure_refinement 'SHELXL-2013 (Sheldrick, 2013)'
_computing_structure_solution 'SHELXS-2013 (Sheldrick, 2013)'
_diffrn_ambient_temperature 163(2)
_diffrn_measured_fraction_theta_full 0.995
_diffrn_measured_fraction_theta_max 0.995
_diffrn_radiation_type MoK\a
_diffrn_radiation_wavelength 0.71073
_diffrn_reflns_av_R_equivalents 0.0387
_diffrn_reflns_av_unetI/netI 0.0407
_diffrn_reflns_Laue_measured_fraction_full 0.995
_diffrn_reflns_Laue_measured_fraction_max 0.995
_diffrn_reflns_limit_h_max 16
_diffrn_reflns_limit_h_min -16
_diffrn_reflns_limit_k_max 19
_diffrn_reflns_limit_k_min -19
_diffrn_reflns_limit_l_max 21
_diffrn_reflns_limit_l_min -20
_diffrn_reflns_number 23821
_diffrn_reflns_point_group_measured_fraction_full 0.995
_diffrn_reflns_point_group_measured_fraction_max 0.995
_diffrn_reflns_theta_full 25.000
_diffrn_reflns_theta_max 24.999
_diffrn_reflns_theta_min 1.688
_exptl_absorpt_coefficient_mu 3.654
_exptl_absorpt_correction_type empirical
_exptl_absorpt_process_details 'SADABS (Sheldrick, 2008)'
_exptl_crystal_colour Yellow
_exptl_crystal_density_diffrn 1.449
_exptl_crystal_description Block
_exptl_crystal_F_000 1816
_exptl_crystal_size_max 0.420
_exptl_crystal_size_mid 0.350
_exptl_crystal_size_min 0.230
_exptl_transmission_factor_max 1
_exptl_transmission_factor_min 0.763
_refine_diff_density_max 1.265
_refine_diff_density_min -0.588
_refine_diff_density_rms 0.168
_refine_ls_extinction_method none
_refine_ls_goodness_of_fit_ref 1.068
_refine_ls_hydrogen_treatment constr
_refine_ls_matrix_type full
_refine_ls_number_parameters 460
_refine_ls_number_reflns 7290
_refine_ls_number_restraints 0
_refine_ls_restrained_S_all 1.068
_refine_ls_R_factor_all 0.0397
_refine_ls_R_factor_gt 0.0291
_refine_ls_shift/su_max 0.002
_refine_ls_shift/su_mean 0.000
_refine_ls_structure_factor_coef Fsqd
_refine_ls_weighting_details
;
 w=1/[\s^2^(Fo^2^)+(0.0409P)^2^]
 where P=(Fo^2^+2Fc^2^)/3
;
_refine_ls_weighting_scheme calc
_refine_ls_wR_factor_gt 0.0659
_refine_ls_wR_factor_ref 0.0781
_reflns_Friedel_coverage 0.000
_reflns_number_gt 6111
_reflns_number_total 7290
_reflns_threshold_expression 'I > 2\s(I)'
_cod_data_source_file c9dt01617a2.cif
_cod_data_source_block Y031
_cod_depositor_comments 'Adding full bibliography for 7700338--7700341.cif.'
_cod_database_code 7700339
_shelx_space_group_comment
;
The symmetry employed for this shelxl refinement is uniquely defined
by the following loop, which should always be used as a source of
symmetry information in preference to the above space-group names.
They are only intended as comments.
;
_shelx_estimated_absorpt_t_min 0.309
_shelx_estimated_absorpt_t_max 0.487

loop_
_space_group_symop_operation_xyz
'x, y, z'
'-x+1/2, y+1/2, -z+1/2'
'-x, -y, -z'
'x-1/2, -y-1/2, z-1/2'

loop_
_atom_site_label
_atom_site_type_symbol
_atom_site_fract_x
_atom_site_fract_y
_atom_site_fract_z
_atom_site_U_iso_or_equiv
_atom_site_adp_type
_atom_site_occupancy
_atom_site_site_symmetry_order
_atom_site_calc_flag
_atom_site_refinement_flags_posn
_atom_site_refinement_flags_adp
C1 C 0.7847(3) 0.8071(3) 0.0000(3) 0.0361(11) Uani 1 1 d . .
H1A H 0.7568 0.8613 0.0047 0.043 Uiso 1 1 calc R U
H1B H 0.8074 0.8010 -0.0490 0.043 Uiso 1 1 calc R U
C2 C 0.7266(3) 0.7406(3) 0.0186(3) 0.0316(11) Uani 1 1 d . .
C3 C 0.6943(3) 0.7393(3) 0.0883(3) 0.0349(11) Uani 1 1 d . .
H3 H 0.7049 0.7852 0.1206 0.042 Uiso 1 1 calc R U
C4 C 0.6473(3) 0.6727(3) 0.1115(3) 0.0368(12) Uani 1 1 d . .
H4 H 0.6255 0.6753 0.1587 0.044 Uiso 1 1 calc R U
C5 C 0.6310(3) 0.6030(3) 0.0688(3) 0.0380(12) Uani 1 1 d . .
C6 C 0.5805(4) 0.5308(3) 0.0947(3) 0.0517(14) Uani 1 1 d . .
H6A H 0.5760 0.4881 0.0563 0.078 Uiso 1 1 calc R U
H6B H 0.5164 0.5466 0.1016 0.078 Uiso 1 1 calc R U
H6C H 0.6162 0.5108 0.1428 0.078 Uiso 1 1 calc R U
C7 C 0.6635(3) 0.6035(3) -0.0010(3) 0.0402(12) Uani 1 1 d . .
H7 H 0.6532 0.5571 -0.0326 0.048 Uiso 1 1 calc R U
C8 C 0.7097(3) 0.6692(3) -0.0248(3) 0.0367(12) Uani 1 1 d . .
H8 H 0.7310 0.6664 -0.0721 0.044 Uiso 1 1 calc R U
C9 C 0.9481(3) 0.8606(3) 0.2279(3) 0.0368(12) Uani 1 1 d . .
H9A H 0.9698 0.8338 0.2773 0.044 Uiso 1 1 calc R U
H9B H 0.9928 0.9038 0.2189 0.044 Uiso 1 1 calc R U
C10 C 0.8481(3) 0.8865(3) 0.2161(3) 0.0344(11) Uani 1 1 d . .
C11 C 0.8113(3) 0.9378(3) 0.1557(3) 0.0362(11) Uani 1 1 d . .
H11 H 0.8533 0.9608 0.1258 0.043 Uiso 1 1 calc R U
C12 C 0.7150(3) 0.9556(3) 0.1387(3) 0.0477(14) Uani 1 1 d . .
H12 H 0.6925 0.9907 0.0974 0.057 Uiso 1 1 calc R U
C13 C 0.6509(4) 0.9237(3) 0.1803(3) 0.0507(15) Uani 1 1 d . .
C14 C 0.5454(4) 0.9424(4) 0.1598(4) 0.079(2) Uani 1 1 d . .
H14A H 0.5111 0.9148 0.1953 0.118 Uiso 1 1 calc R U
H14B H 0.5214 0.9236 0.1080 0.118 Uiso 1 1 calc R U
H14C H 0.5356 1.0009 0.1627 0.118 Uiso 1 1 calc R U
C15 C 0.6859(4) 0.8726(3) 0.2399(3) 0.0502(15) Uani 1 1 d . .
H15 H 0.6431 0.8494 0.2691 0.060 Uiso 1 1 calc R U
C16 C 0.7814(4) 0.8545(3) 0.2580(3) 0.0451(13) Uani 1 1 d . .
H16 H 0.8029 0.8197 0.2996 0.054 Uiso 1 1 calc R U
C17 C 0.9211(4) 0.6123(3) 0.1399(3) 0.0386(12) Uani 1 1 d . .
H17A H 0.8624 0.5815 0.1209 0.046 Uiso 1 1 calc R U
H17B H 0.9771 0.5876 0.1229 0.046 Uiso 1 1 calc R U
C18 C 0.9353(3) 0.6303(3) 0.2207(3) 0.0317(11) Uani 1 1 d . .
C19 C 1.0239(3) 0.6575(3) 0.2610(3) 0.0403(12) Uani 1 1 d . .
H19 H 1.0768 0.6596 0.2354 0.048 Uiso 1 1 calc R U
C20 C 1.0362(3) 0.6809(3) 0.3358(3) 0.0440(13) Uani 1 1 d . .
H20 H 1.0977 0.6964 0.3610 0.053 Uiso 1 1 calc R U
C21 C 0.9611(4) 0.6824(3) 0.3753(3) 0.0473(14) Uani 1 1 d . .
C22 C 0.9739(5) 0.7080(5) 0.4575(3) 0.078(2) Uani 1 1 d . .
H22A H 0.9126 0.7050 0.4750 0.117 Uiso 1 1 calc R U
H22B H 0.9977 0.7636 0.4625 0.117 Uiso 1 1 calc R U
H22C H 1.0196 0.6719 0.4882 0.117 Uiso 1 1 calc R U
C23 C 0.8727(3) 0.6590(3) 0.3362(3) 0.0454(13) Uani 1 1 d . .
H23 H 0.8197 0.6596 0.3618 0.054 Uiso 1 1 calc R U
C24 C 0.8592(3) 0.6349(3) 0.2614(3) 0.0379(12) Uani 1 1 d . .
H24 H 0.7970 0.6209 0.2365 0.045 Uiso 1 1 calc R U
C25 C 1.0987(3) 0.6891(2) 0.0278(2) 0.0230(9) Uani 1 1 d . .
C26 C 1.1960(3) 0.6742(3) 0.0556(2) 0.0264(10) Uani 1 1 d . .
C27 C 1.2449(3) 0.7009(3) 0.1338(2) 0.0296(10) Uani 1 1 d . .
H27 H 1.2005 0.7374 0.1552 0.036 Uiso 1 1 calc R U
C28 C 1.3383(3) 0.7470(3) 0.1338(3) 0.0433(14) Uani 1 1 d . .
H28A H 1.3657 0.7627 0.1858 0.065 Uiso 1 1 calc R U
H28B H 1.3256 0.7955 0.1022 0.065 Uiso 1 1 calc R U
H28C H 1.3833 0.7122 0.1132 0.065 Uiso 1 1 calc R U
C29 C 1.2631(4) 0.6261(3) 0.1855(3) 0.0456(13) Uani 1 1 d . .
H29A H 1.2944 0.6428 0.2363 0.068 Uiso 1 1 calc R U
H29B H 1.3042 0.5881 0.1643 0.068 Uiso 1 1 calc R U
H29C H 1.2024 0.5999 0.1888 0.068 Uiso 1 1 calc R U
C30 C 1.2473(3) 0.6272(3) 0.0116(3) 0.0334(11) Uani 1 1 d . .
H30 H 1.3132 0.6185 0.0290 0.040 Uiso 1 1 calc R U
C31 C 1.2049(3) 0.5935(3) -0.0561(3) 0.0359(11) Uani 1 1 d . .
H31 H 1.2418 0.5644 -0.0864 0.043 Uiso 1 1 calc R U
C32 C 1.1082(3) 0.6023(3) -0.0793(3) 0.0319(11) Uani 1 1 d . .
H32 H 1.0783 0.5760 -0.1244 0.038 Uiso 1 1 calc R U
C33 C 1.0532(3) 0.6485(3) -0.0385(2) 0.0259(10) Uani 1 1 d . .
C34 C 0.9459(3) 0.6499(3) -0.0666(2) 0.0287(10) Uani 1 1 d . .
H34 H 0.9161 0.6815 -0.0292 0.034 Uiso 1 1 calc R U
C35 C 0.9201(3) 0.6915(3) -0.1440(3) 0.0369(11) Uani 1 1 d . .
H35A H 0.8509 0.6915 -0.1598 0.055 Uiso 1 1 calc R U
H35B H 0.9495 0.6622 -0.1815 0.055 Uiso 1 1 calc R U
H35C H 0.9435 0.7473 -0.1401 0.055 Uiso 1 1 calc R U
C36 C 0.9054(3) 0.5641(3) -0.0697(3) 0.0374(12) Uani 1 1 d . .
H36A H 0.8365 0.5660 -0.0872 0.056 Uiso 1 1 calc R U
H36B H 0.9189 0.5399 -0.0190 0.056 Uiso 1 1 calc R U
H36C H 0.9350 0.5314 -0.1049 0.056 Uiso 1 1 calc R U
C37 C 1.1580(3) 0.8941(2) 0.0963(2) 0.0261(10) Uani 1 1 d . .
C38 C 1.2145(3) 0.9432(3) 0.0590(3) 0.0358(11) Uani 1 1 d . .
H38 H 1.2013 0.9473 0.0052 0.043 Uiso 1 1 calc R U
C39 C 1.2900(3) 0.9863(3) 0.0998(3) 0.0428(13) Uani 1 1 d . .
H39 H 1.3280 1.0196 0.0737 0.051 Uiso 1 1 calc R U
C40 C 1.3102(3) 0.9812(3) 0.1776(3) 0.0457(14) Uani 1 1 d . .
H40 H 1.3619 1.0109 0.2051 0.055 Uiso 1 1 calc R U
C41 C 1.2550(3) 0.9329(3) 0.2160(3) 0.0383(12) Uani 1 1 d . .
H41 H 1.2690 0.9291 0.2698 0.046 Uiso 1 1 calc R U
C42 C 1.1792(3) 0.8900(3) 0.1756(3) 0.0325(11) Uani 1 1 d . .
H42 H 1.1411 0.8573 0.2021 0.039 Uiso 1 1 calc R U
C43 C 1.0468(3) 0.8651(3) -0.0506(2) 0.0258(10) Uani 1 1 d . .
C44 C 0.9733(3) 0.9119(2) -0.0894(2) 0.0278(10) Uani 1 1 d . .
H44 H 0.9278 0.9347 -0.0626 0.033 Uiso 1 1 calc R U
C45 C 0.9653(3) 0.9258(3) -0.1663(3) 0.0354(11) Uani 1 1 d . .
H45 H 0.9150 0.9583 -0.1920 0.042 Uiso 1 1 calc R U
C46 C 1.0304(3) 0.8924(3) -0.2057(3) 0.0365(11) Uani 1 1 d . .
H46 H 1.0244 0.9014 -0.2588 0.044 Uiso 1 1 calc R U
C47 C 1.1044(3) 0.8458(3) -0.1685(3) 0.0352(11) Uani 1 1 d . .
H47 H 1.1493 0.8230 -0.1959 0.042 Uiso 1 1 calc R U
C48 C 1.1132(3) 0.8324(3) -0.0910(2) 0.0287(10) Uani 1 1 d . .
H48 H 1.1645 0.8009 -0.0654 0.034 Uiso 1 1 calc R U
N1 N 1.0450(2) 0.74557(19) 0.0646(2) 0.0235(8) Uani 1 1 d . .
P1 P 1.04786(8) 0.84606(7) 0.04948(6) 0.0239(3) Uani 1 1 d . .
Th1 Th 0.90603(2) 0.76247(2) 0.11715(2) 0.02449(7) Uani 1 1 d . .

loop_
_atom_site_aniso_label
_atom_site_aniso_U_11
_atom_site_aniso_U_22
_atom_site_aniso_U_33
_atom_site_aniso_U_23
_atom_site_aniso_U_13
_atom_site_aniso_U_12
C1 0.033(3) 0.034(3) 0.041(3) 0.003(2) 0.007(2) 0.006(2)
C2 0.024(2) 0.041(3) 0.028(3) -0.001(2) 0.000(2) 0.008(2)
C3 0.029(3) 0.041(3) 0.034(3) -0.007(2) 0.001(2) 0.000(2)
C4 0.028(3) 0.051(3) 0.032(3) -0.004(2) 0.004(2) 0.000(2)
C5 0.030(3) 0.043(3) 0.040(3) -0.002(2) 0.004(2) 0.000(2)
C6 0.047(3) 0.052(4) 0.058(4) -0.002(3) 0.015(3) -0.008(3)
C7 0.037(3) 0.041(3) 0.042(3) -0.011(2) 0.003(2) -0.002(2)
C8 0.027(3) 0.051(3) 0.033(3) -0.007(2) 0.005(2) 0.003(2)
C9 0.040(3) 0.035(3) 0.034(3) -0.005(2) 0.001(2) 0.008(2)
C10 0.043(3) 0.029(3) 0.032(3) -0.013(2) 0.010(2) 0.002(2)
C11 0.037(3) 0.029(3) 0.045(3) -0.001(2) 0.013(2) 0.001(2)
C12 0.044(3) 0.036(3) 0.063(4) -0.003(3) 0.008(3) 0.006(2)
C13 0.042(3) 0.041(3) 0.072(4) -0.023(3) 0.020(3) 0.003(3)
C14 0.038(3) 0.080(5) 0.123(6) -0.037(4) 0.023(4) 0.005(3)
C15 0.059(4) 0.049(3) 0.052(4) -0.020(3) 0.034(3) -0.011(3)
C16 0.061(4) 0.041(3) 0.037(3) -0.006(2) 0.018(3) -0.001(3)
C17 0.050(3) 0.027(3) 0.040(3) -0.001(2) 0.009(2) 0.002(2)
C18 0.036(3) 0.020(2) 0.040(3) 0.013(2) 0.007(2) 0.0066(19)
C19 0.030(3) 0.041(3) 0.052(3) 0.010(2) 0.015(2) 0.000(2)
C20 0.030(3) 0.054(3) 0.044(3) 0.008(3) -0.004(2) -0.006(2)
C21 0.041(3) 0.062(4) 0.035(3) 0.005(3) -0.006(2) -0.004(3)
C22 0.070(5) 0.123(6) 0.039(4) -0.010(4) 0.005(3) -0.027(4)
C23 0.033(3) 0.064(4) 0.039(3) 0.001(3) 0.009(2) 0.003(2)
C24 0.029(3) 0.045(3) 0.038(3) 0.007(2) 0.000(2) 0.000(2)
C25 0.027(2) 0.019(2) 0.023(2) 0.0032(18) 0.0061(18) 0.0052(17)
C26 0.026(2) 0.024(2) 0.028(2) 0.0035(19) 0.0031(19) 0.0011(18)
C27 0.027(2) 0.030(3) 0.030(3) 0.004(2) 0.001(2) 0.0085(19)
C28 0.029(3) 0.051(3) 0.048(4) -0.010(2) 0.001(3) 0.001(2)
C29 0.044(3) 0.054(3) 0.036(3) 0.013(3) 0.001(2) 0.017(3)
C30 0.028(3) 0.036(3) 0.035(3) 0.004(2) 0.005(2) 0.009(2)
C31 0.039(3) 0.032(3) 0.039(3) -0.001(2) 0.015(2) 0.010(2)
C32 0.040(3) 0.028(3) 0.028(3) -0.003(2) 0.007(2) 0.001(2)
C33 0.029(2) 0.026(2) 0.024(2) 0.0066(19) 0.0079(19) 0.0029(18)
C34 0.032(3) 0.029(3) 0.025(2) -0.0049(19) 0.004(2) -0.0002(19)
C35 0.036(3) 0.036(3) 0.035(3) 0.000(2) -0.002(2) -0.003(2)
C36 0.037(3) 0.034(3) 0.041(3) 0.000(2) 0.008(2) -0.005(2)
C37 0.026(2) 0.020(2) 0.031(3) -0.0038(19) -0.0009(19) 0.0036(18)
C38 0.030(3) 0.029(3) 0.046(3) 0.003(2) 0.002(2) 0.000(2)
C39 0.031(3) 0.031(3) 0.065(4) 0.001(3) 0.005(3) -0.004(2)
C40 0.032(3) 0.035(3) 0.065(4) -0.016(3) -0.007(3) 0.001(2)
C41 0.034(3) 0.040(3) 0.036(3) -0.010(2) -0.006(2) 0.011(2)
C42 0.028(3) 0.029(3) 0.039(3) -0.005(2) 0.002(2) 0.0097(19)
C43 0.027(2) 0.022(2) 0.028(3) 0.0011(19) 0.0026(19) -0.0042(18)
C44 0.027(2) 0.022(2) 0.035(3) 0.001(2) 0.007(2) -0.0006(18)
C45 0.032(3) 0.029(3) 0.040(3) 0.008(2) -0.007(2) 0.003(2)
C46 0.043(3) 0.040(3) 0.024(3) 0.006(2) 0.000(2) -0.004(2)
C47 0.030(3) 0.042(3) 0.035(3) 0.001(2) 0.009(2) -0.002(2)
C48 0.024(2) 0.033(3) 0.029(3) 0.005(2) 0.0036(19) 0.0026(19)
N1 0.0235(19) 0.025(2) 0.022(2) 0.0030(15) 0.0027(15) 0.0024(14)
P1 0.0237(6) 0.0231(6) 0.0244(6) -0.0005(5) 0.0032(5) 0.0019(4)
Th1 0.02486(10) 0.02427(11) 0.02486(11) -0.00047(7) 0.00574(7) 0.00173(6)

loop_
_atom_type_symbol
_atom_type_description
_atom_type_scat_dispersion_real
_atom_type_scat_dispersion_imag
_atom_type_scat_source
C C 0.0033 0.0016 'International Tables Vol C Tables 4.2.6.8 and 6.1.1.4'
H H 0.0000 0.0000 'International Tables Vol C Tables 4.2.6.8 and 6.1.1.4'
N N 0.0061 0.0033 'International Tables Vol C Tables 4.2.6.8 and 6.1.1.4'
P P 0.1023 0.0942 'International Tables Vol C Tables 4.2.6.8 and 6.1.1.4'
Th Th -7.2400 8.8979 'International Tables Vol C Tables 4.2.6.8 and 6.1.1.4'

loop_
_geom_angle_atom_site_label_1
_geom_angle_atom_site_label_2
_geom_angle_atom_site_label_3
_geom_angle
C2 C1 Th1 85.8(3)
C2 C1 H1A 114.4
Th1 C1 H1A 114.4
C2 C1 H1B 114.4
Th1 C1 H1B 114.4
H1A C1 H1B 111.5
C3 C2 C8 115.2(4)
C3 C2 C1 120.3(4)
C8 C2 C1 124.0(4)
C3 C2 Th1 81.5(3)
C8 C2 Th1 119.5(3)
C1 C2 Th1 64.0(2)
C4 C3 C2 121.9(4)
C4 C3 Th1 125.0(3)
C2 C3 Th1 71.0(3)
C4 C3 H3 119.1
C2 C3 H3 119.1
Th1 C3 H3 75.2
C5 C4 C3 122.7(5)
C5 C4 H4 118.7
C3 C4 H4 118.7
C4 C5 C7 116.0(5)
C4 C5 C6 122.4(5)
C7 C5 C6 121.7(5)
C5 C6 H6A 109.5
C5 C6 H6B 109.5
H6A C6 H6B 109.5
C5 C6 H6C 109.5
H6A C6 H6C 109.5
H6B C6 H6C 109.5
C8 C7 C5 121.9(5)
C8 C7 H7 119.0
C5 C7 H7 119.0
C7 C8 C2 122.4(4)
C7 C8 H8 118.8
C2 C8 H8 118.8
C10 C9 Th1 89.0(3)
C10 C9 H9A 113.8
Th1 C9 H9A 113.8
C10 C9 H9B 113.8
Th1 C9 H9B 113.8
H9A C9 H9B 111.0
C11 C10 C16 116.0(5)
C11 C10 C9 120.8(4)
C16 C10 C9 122.8(5)
C11 C10 Th1 93.8(3)
C16 C10 Th1 110.3(3)
C9 C10 Th1 60.9(2)
C12 C11 C10 121.5(5)
C12 C11 H11 119.2
C10 C11 H11 119.2
C13 C12 C11 121.6(5)
C13 C12 H12 119.2
C11 C12 H12 119.2
C12 C13 C15 117.7(5)
C12 C13 C14 120.8(6)
C15 C13 C14 121.4(6)
C13 C14 H14A 109.5
C13 C14 H14B 109.5
H14A C14 H14B 109.5
C13 C14 H14C 109.5
H14A C14 H14C 109.5
H14B C14 H14C 109.5
C16 C15 C13 121.5(5)
C16 C15 H15 119.2
C13 C15 H15 119.2
C15 C16 C10 121.7(5)
C15 C16 H16 119.2
C10 C16 H16 119.2
C18 C17 Th1 87.3(3)
C18 C17 H17A 114.1
Th1 C17 H17A 114.1
C18 C17 H17B 114.1
Th1 C17 H17B 114.1
H17A C17 H17B 111.3
C24 C18 C19 114.8(4)
C24 C18 C17 122.5(4)
C19 C18 C17 121.9(4)
C24 C18 Th1 104.8(3)
C19 C18 Th1 96.0(3)
C17 C18 Th1 62.0(2)
C20 C19 C18 122.4(4)
C20 C19 H19 118.8
C18 C19 H19 118.8
C19 C20 C21 121.6(5)
C19 C20 H20 119.2
C21 C20 H20 119.2
C20 C21 C23 117.0(5)
C20 C21 C22 121.9(5)
C23 C21 C22 121.0(5)
C21 C22 H22A 109.5
C21 C22 H22B 109.5
H22A C22 H22B 109.5
C21 C22 H22C 109.5
H22A C22 H22C 109.5
H22B C22 H22C 109.5
C24 C23 C21 122.2(5)
C24 C23 H23 118.9
C21 C23 H23 118.9
C23 C24 C18 121.8(5)
C23 C24 H24 119.1
C18 C24 H24 119.1
C26 C25 C33 119.4(4)
C26 C25 N1 121.4(4)
C33 C25 N1 119.2(4)
C30 C26 C25 118.5(4)
C30 C26 C27 118.6(4)
C25 C26 C27 122.7(4)
C26 C27 C28 113.9(4)
C26 C27 C29 108.9(4)
C28 C27 C29 110.1(4)
C26 C27 H27 107.9
C28 C27 H27 107.9
C29 C27 H27 107.9
C27 C28 H28A 109.5
C27 C28 H28B 109.5
H28A C28 H28B 109.5
C27 C28 H28C 109.5
H28A C28 H28C 109.5
H28B C28 H28C 109.5
C27 C29 H29A 109.5
C27 C29 H29B 109.5
H29A C29 H29B 109.5
C27 C29 H29C 109.5
H29A C29 H29C 109.5
H29B C29 H29C 109.5
C31 C30 C26 121.9(4)
C31 C30 H30 119.1
C26 C30 H30 119.1
C30 C31 C32 119.2(4)
C30 C31 H31 120.4
C32 C31 H31 120.4
C31 C32 C33 121.8(4)
C31 C32 H32 119.1
C33 C32 H32 119.1
C32 C33 C25 118.8(4)
C32 C33 C34 117.5(4)
C25 C33 C34 123.7(4)
C33 C34 C36 110.4(4)
C33 C34 C35 111.9(4)
C36 C34 C35 110.7(4)
C33 C34 H34 107.9
C36 C34 H34 107.9
C35 C34 H34 107.9
C34 C35 H35A 109.5
C34 C35 H35B 109.5
H35A C35 H35B 109.5
C34 C35 H35C 109.5
H35A C35 H35C 109.5
H35B C35 H35C 109.5
C34 C36 H36A 109.5
C34 C36 H36B 109.5
H36A C36 H36B 109.5
C34 C36 H36C 109.5
H36A C36 H36C 109.5
H36B C36 H36C 109.5
C38 C37 C42 118.2(4)
C38 C37 P1 123.8(3)
C42 C37 P1 117.4(3)
C39 C38 C37 120.6(5)
C39 C38 H38 119.7
C37 C38 H38 119.7
C40 C39 C38 120.5(5)
C40 C39 H39 119.7
C38 C39 H39 119.7
C39 C40 C41 120.1(5)
C39 C40 H40 120.0
C41 C40 H40 120.0
C40 C41 C42 119.7(5)
C40 C41 H41 120.2
C42 C41 H41 120.2
C41 C42 C37 121.0(5)
C41 C42 H42 119.5
C37 C42 H42 119.5
C44 C43 C48 118.6(4)
C44 C43 P1 117.8(3)
C48 C43 P1 123.6(3)
C45 C44 C43 121.0(4)
C45 C44 H44 119.5
C43 C44 H44 119.5
C46 C45 C44 119.9(4)
C46 C45 H45 120.0
C44 C45 H45 120.0
C45 C46 C47 120.3(4)
C45 C46 H46 119.9
C47 C46 H46 119.9
C46 C47 C48 120.0(4)
C46 C47 H47 120.0
C48 C47 H47 120.0
C47 C48 C43 120.2(4)
C47 C48 H48 119.9
C43 C48 H48 119.9
C25 N1 P1 122.5(3)
C25 N1 Th1 144.3(3)
P1 N1 Th1 89.57(15)
N1 P1 C43 109.46(19)
N1 P1 C37 113.42(19)
C43 P1 C37 103.6(2)
N1 P1 Th1 54.69(12)
C43 P1 Th1 127.65(14)
C37 P1 Th1 128.72(15)
N1 Th1 C17 83.86(13)
N1 Th1 C9 106.54(14)
C17 Th1 C9 119.97(15)
N1 Th1 C1 101.66(13)
C17 Th1 C1 116.06(15)
C9 Th1 C1 118.85(14)
N1 Th1 C18 97.48(12)
C17 Th1 C18 30.69(13)
C9 Th1 C18 89.69(15)
C1 Th1 C18 138.49(14)
N1 Th1 C2 117.60(13)
C17 Th1 C2 90.98(14)
C9 Th1 C2 128.50(14)
C1 Th1 C2 30.29(13)
C18 Th1 C2 108.51(13)
N1 Th1 P1 35.74(8)
C17 Th1 P1 119.56(11)
C9 Th1 P1 86.19(12)
C1 Th1 P1 86.71(10)
C18 Th1 P1 127.32(9)
C2 Th1 P1 114.75(10)
N1 Th1 C10 132.22(12)
C17 Th1 C10 128.28(14)
C9 Th1 C10 30.19(13)
C1 Th1 C10 94.06(14)
C18 Th1 C10 99.76(14)
C2 Th1 C10 98.35(13)
P1 Th1 C10 102.17(10)
N1 Th1 C3 144.03(13)
C17 Th1 C3 87.55(14)
C9 Th1 C3 108.00(14)
C1 Th1 C3 51.99(14)
C18 Th1 C3 92.48(13)
C2 Th1 C3 27.57(13)
P1 Th1 C3 138.42(10)
C10 Th1 C3 79.13(13)

loop_
_geom_bond_atom_site_label_1
_geom_bond_atom_site_label_2
_geom_bond_distance
C1 C2 1.451(6)
C1 Th1 2.585(4)
C1 H1A 0.9900
C1 H1B 0.9900
C2 C3 1.404(7)
C2 C8 1.410(6)
C2 Th1 2.869(5)
C3 C4 1.390(6)
C3 Th1 3.001(5)
C3 H3 0.9500
C4 C5 1.380(7)
C4 H4 0.9500
C5 C7 1.406(6)
C5 C6 1.509(7)
C6 H6A 0.9800
C6 H6B 0.9800
C6 H6C 0.9800
C7 C8 1.378(7)
C7 H7 0.9500
C8 H8 0.9500
C9 C10 1.469(6)
C9 Th1 2.552(4)
C9 H9A 0.9900
C9 H9B 0.9900
C10 C11 1.402(6)
C10 C16 1.413(7)
C10 Th1 2.921(4)
C11 C12 1.388(6)
C11 H11 0.9500
C12 C13 1.381(7)
C12 H12 0.9500
C13 C15 1.385(8)
C13 C14 1.519(7)
C14 H14A 0.9800
C14 H14B 0.9800
C14 H14C 0.9800
C15 C16 1.378(7)
C15 H15 0.9500
C16 H16 0.9500
C17 C18 1.456(6)
C17 Th1 2.520(5)
C17 H17A 0.9900
C17 H17B 0.9900
C18 C24 1.410(6)
C18 C19 1.416(6)
C18 Th1 2.850(4)
C19 C20 1.376(7)
C19 H19 0.9500
C20 C21 1.383(7)
C20 H20 0.9500
C21 C23 1.387(7)
C21 C22 1.509(7)
C22 H22A 0.9800
C22 H22B 0.9800
C22 H22C 0.9800
C23 C24 1.379(6)
C23 H23 0.9500
C24 H24 0.9500
C25 C26 1.413(5)
C25 C33 1.419(6)
C25 N1 1.438(5)
C26 C30 1.401(6)
C26 C27 1.517(6)
C27 C28 1.537(6)
C27 C29 1.539(6)
C27 H27 1.0000
C28 H28A 0.9800
C28 H28B 0.9800
C28 H28C 0.9800
C29 H29A 0.9800
C29 H29B 0.9800
C29 H29C 0.9800
C30 C31 1.374(6)
C30 H30 0.9500
C31 C32 1.379(6)
C31 H31 0.9500
C32 C33 1.390(6)
C32 H32 0.9500
C33 C34 1.526(6)
C34 C36 1.530(6)
C34 C35 1.533(6)
C34 H34 1.0000
C35 H35A 0.9800
C35 H35B 0.9800
C35 H35C 0.9800
C36 H36A 0.9800
C36 H36B 0.9800
C36 H36C 0.9800
C37 C38 1.395(6)
C37 C42 1.401(6)
C37 P1 1.829(4)
C38 C39 1.389(6)
C38 H38 0.9500
C39 C40 1.375(7)
C39 H39 0.9500
C40 C41 1.386(7)
C40 H40 0.9500
C41 C42 1.388(6)
C41 H41 0.9500
C42 H42 0.9500
C43 C44 1.389(6)
C43 C48 1.397(6)
C43 P1 1.816(4)
C44 C45 1.380(6)
C44 H44 0.9500
C45 C46 1.376(6)
C45 H45 0.9500
C46 C47 1.382(6)
C46 H46 0.9500
C47 C48 1.388(6)
C47 H47 0.9500
C48 H48 0.9500
N1 P1 1.686(3)
N1 Th1 2.355(3)
P1 Th1 2.8859(11)
